data_7246955
loop_
_publ_author_name
'Kehoe, Roberta A.'
'Light, Mark E.'
'Jones, David J.'
'McGlacken, Gerard P.'

_publ_section_title
;
 A phosphine free, inorganic base free, one-pot tandem Mizoroki--Heck
 olefination/direct arylation/hydrogenation sequence, to give multicyclic
 alkylated heteroarenes
;
_journal_issue 14
_journal_name_full 'Green Chemistry'
_journal_page_first 5654
_journal_page_last 5660
_journal_paper_doi 10.1039/D3GC01403G
_journal_volume 25
_journal_year 2023
_chemical_formula_moiety 'C24 H18 F N O'
_chemical_formula_sum 'C24 H18 F N O'
_chemical_formula_weight 355.39
_space_group_crystal_system monoclinic
_space_group_IT_number 14
_space_group_name_Hall '-P 2yn'
_space_group_name_H-M_alt 'P 1 21/n 1'
_atom_sites_solution_hydrogens geom
_atom_sites_solution_primary dual
_audit_creation_date 2022-10-07
_audit_creation_method
;
Olex2 1.5-alpha
(compiled 2022.06.10 svn.r3fa896fb for OlexSys, GUI svn.r6535)
;
_audit_update_record
;
2022-10-07 deposited with the CCDC.	2023-06-21 downloaded from the CCDC.
;
_cell_angle_alpha 90
_cell_angle_beta 91.229(3)
_cell_angle_gamma 90
_cell_formula_units_Z 4
_cell_length_a 5.6809(2)
_cell_length_b 13.8095(5)
_cell_length_c 21.8999(9)
_cell_measurement_reflns_used 12241
_cell_measurement_temperature 100(2)
_cell_measurement_theta_max 76.3040
_cell_measurement_theta_min 3.6930
_cell_volume 1717.66(11)
_computing_cell_refinement 'CrysAlisPro 1.171.41.93a (Rigaku OD, 2020)'
_computing_data_collection 'CrysAlisPro 1.171.41.93a (Rigaku OD, 2020)'
_computing_data_reduction 'CrysAlisPro 1.171.41.93a (Rigaku OD, 2020)'
_computing_molecular_graphics 'Olex2 1.5-alpha (Dolomanov et al., 2009)'
_computing_publication_material 'Olex2 1.5-alpha (Dolomanov et al., 2009)'
_computing_structure_refinement 'SHELXL 2016/6 (Sheldrick, 2015)'
_computing_structure_solution 'SHELXT  (Sheldrick, 2015)'
_diffrn_ambient_temperature 100(2)
_diffrn_detector 'Hybrid Pixel Array Detector'
_diffrn_detector_area_resol_mean 10.0000
_diffrn_detector_type HyPix
_diffrn_measured_fraction_theta_full 1.000
_diffrn_measured_fraction_theta_max 0.976
_diffrn_measurement_details
;
List of Runs (angles in degrees, time in seconds):

  # Type    Start    End  Width  t~exp~   \w     \q     \k     \f   Frames
#--------------------------------------------------------------------------
  1  \w    -98.00 -25.00   0.50    0.82    --  -45.20 138.00-177.00  146
  2  \w     20.00  98.00   0.50    0.82    --   45.20-138.00 120.00  156
  3  \w     15.00  93.00   0.50    0.82    --   45.20-132.00 -62.00  156
  4  \w   -107.00 -25.00   0.50    3.28    --  -97.00 138.00-177.00  164
  5  \w   -103.00 -25.00   0.50    3.28    --  -97.00 132.00   6.00  156
  6  \w   -164.00 -90.00   0.50    3.28    --  -97.00-132.00 -62.00  148
  7  \w   -160.00 -87.00   0.50    3.28    --  -97.00-138.00 120.00  146
  8  \w     82.00 161.00   0.50    3.28    --  109.75 138.00-177.00  158
  9  \w     85.00 165.00   0.50    3.28    --  109.75 132.00   6.00  160
 10  \w     37.00 107.00   0.50    3.28    --  109.75-138.00 120.00  140
 11  \w    -62.00 -34.00   0.50    0.82    --  -45.20 -55.00 125.87   56
 12  \w    -93.00 -21.00   0.50    0.82    --  -45.20 132.00   6.00  144
 13  \w    -62.00 -33.00   0.50    0.82    --  -45.20 -60.00 -59.83   58
 14  \w   -119.00 -35.00   0.50    0.82    --  -45.20 -54.00-128.94  168
 15  \w    -62.00 -33.00   0.50    0.82    --  -45.20 -60.00 -30.04   58
 16  \w    -23.00  30.00   0.50    0.82    --  -45.20  38.00  30.00  106
 17  \w    -62.00 -33.00   0.50    0.82    --  -45.20 -59.00  96.92   58
 18  \w    -30.00  15.00   0.50    0.82    --   45.20 -38.00  90.00   90
 19  \w    -30.00  15.00   0.50    0.82    --   45.20 -38.00  30.00   90
 20  \w    -30.00  15.00   0.50    0.82    --   45.20 -38.00   0.00   90
 21  \w    -30.00  15.00   0.50    0.82    --   45.20 -38.00  60.00   90
 22  \w    -55.00 -23.00   0.50    3.28    --  -97.00  61.00  30.00   64
 23  \w    -55.00 -23.00   0.50    3.28    --  -97.00  61.00  90.00   64
 24  \w    -55.00 -23.00   0.50    3.28    --  -97.00  61.00-150.00   64
 25  \w    -55.00 -23.00   0.50    3.28    --  -97.00  61.00 150.00   64
 26  \w   -140.00 -90.00   0.50    3.28    --  -97.00 -15.00-180.00  100
 27  \w   -170.00-106.00   0.50    3.28    --  -97.00 -77.00  30.00  128
 28  \w   -140.00 -90.00   0.50    3.28    --  -97.00 -15.00   0.00  100
 29  \w    -55.00 -23.00   0.50    3.28    --  -97.00  61.00 -30.00   64
 30  \w    -93.00 -23.00   0.50    3.28    --  -97.00  93.00  23.27  140
 31  \w    -55.00 -23.00   0.50    3.28    --  -97.00  61.00   0.00   64
 32  \w    -93.00 -23.00   0.50    3.28    --  -97.00  93.00-105.50  140
 33  \w   -140.00 -90.00   0.50    3.28    --  -97.00 -15.00 -60.00  100
 34  \w    -93.00 -25.00   0.50    3.28    --  -97.00  97.00-138.11  136
 35  \w   -170.00-106.00   0.50    3.28    --  -97.00 -77.00-150.00  128
 36  \w    104.00 132.00   0.50    3.28    --  109.75  15.00 150.00   56
 37  \w    104.00 132.00   0.50    3.28    --  109.75  15.00 -30.00   56
 38  \w    104.00 132.00   0.50    3.28    --  109.75  15.00 120.00   56
 39  \w     37.00  93.00   0.50    3.28    --  109.75 -95.00-150.00  112
 40  \w     37.00  93.00   0.50    3.28    --  109.75 -95.00 -60.00  112
 41  \w     37.00  93.00   0.50    3.28    --  109.75 -95.00   0.00  112
 42  \w     37.00  93.00   0.50    3.28    --  109.75 -95.00 150.00  112
 43  \w     37.00  93.00   0.50    3.28    --  109.75 -95.00-180.00  112
 44  \w    104.00 132.00   0.50    3.28    --  109.75  15.00-180.00   56
 45  \w     37.00  93.00   0.50    3.28    --  109.75 -95.00 -30.00  112
 46  \w     39.00 100.00   0.50    3.28    --  109.75-125.00 150.00  122
 47  \w     37.00  93.00   0.50    3.28    --  109.75 -95.00 120.00  112
 48  \w     37.00  71.00   0.50    3.28    --  109.75 -77.00 -90.00   68
 49  \w    104.00 162.00   0.50    3.28    --  109.75  30.00-150.00  116
 50  \w     37.00  93.00   0.50    3.28    --  109.75 -95.00  30.00  112
 51  \w    104.00 132.00   0.50    3.28    --  109.75  15.00 -60.00   56
 52  \w     38.00 103.00   0.50    3.28    --  109.75-132.00 -62.00  130
 53  \w    -62.00 -33.00   0.50    0.82    --  -45.20 -60.00  13.64   58
 54  \w    -62.00 -33.00   0.50    0.82    --  -45.20 -58.00  65.23   58
 55  \w    -62.00 -34.00   0.50    0.82    --  -45.20 -57.00 168.54   56
 56  \w   -118.00 -48.00   0.50    0.82    --  -45.20 -49.00  58.26  140
 57  \w    -62.00 -33.00   0.50    0.82    --  -45.20 -59.00  38.51   58
;
_diffrn_measurement_device 'four-circle diffractometer'
_diffrn_measurement_device_type 'ROD, Synergy Custom system, HyPix'
_diffrn_measurement_method '\w scans'
_diffrn_orient_matrix_type 'CrysAlisPro convention (1999,Acta A55,543-557)'
_diffrn_orient_matrix_UB_11 -0.0158251000
_diffrn_orient_matrix_UB_12 0.0983332000
_diffrn_orient_matrix_UB_13 -0.0330821000
_diffrn_orient_matrix_UB_21 -0.0171650000
_diffrn_orient_matrix_UB_22 -0.0526960000
_diffrn_orient_matrix_UB_23 -0.0619740000
_diffrn_orient_matrix_UB_31 -0.2700562000
_diffrn_orient_matrix_UB_32 -0.0023661000
_diffrn_orient_matrix_UB_33 0.0044398000
_diffrn_radiation_monochromator mirror
_diffrn_radiation_probe x-ray
_diffrn_radiation_type 'Cu K\a'
_diffrn_radiation_wavelength 1.54184
_diffrn_reflns_av_unetI/netI 0.0368
_diffrn_reflns_Laue_measured_fraction_full 1.000
_diffrn_reflns_Laue_measured_fraction_max 0.976
_diffrn_reflns_limit_h_max 6
_diffrn_reflns_limit_h_min -6
_diffrn_reflns_limit_k_max 17
_diffrn_reflns_limit_k_min -17
_diffrn_reflns_limit_l_max 27
_diffrn_reflns_limit_l_min 0
_diffrn_reflns_number 3518
_diffrn_reflns_point_group_measured_fraction_full 1.000
_diffrn_reflns_point_group_measured_fraction_max 0.976
_diffrn_reflns_theta_full 67.684
_diffrn_reflns_theta_max 76.633
_diffrn_reflns_theta_min 3.784
_diffrn_source 'Rotating-anode X-ray tube'
_diffrn_source_type 'Rigaku (Cu) X-ray Source'
_exptl_absorpt_coefficient_mu 0.732
_exptl_absorpt_correction_T_max 1.000
_exptl_absorpt_correction_T_min 0.755
_exptl_absorpt_correction_type gaussian
_exptl_absorpt_process_details
;
CrysAlisPro 1.171.41.93a (Rigaku Oxford Diffraction, 2020)
Numerical absorption correction based on gaussian integration over
a multifaceted crystal model
Empirical absorption correction using spherical harmonics,
implemented in SCALE3 ABSPACK scaling algorithm.
;
_exptl_crystal_colour 'clear colourless'
_exptl_crystal_colour_lustre clear
_exptl_crystal_colour_primary colourless
_exptl_crystal_density_diffrn 1.374
_exptl_crystal_description plate
_exptl_crystal_F_000 744
_exptl_crystal_recrystallization_method 'The material was recrystallised from --- by slow evaporation'
_exptl_crystal_size_max 0.19
_exptl_crystal_size_mid 0.18
_exptl_crystal_size_min 0.03
_refine_diff_density_max 0.670
_refine_diff_density_min -0.720
_refine_diff_density_rms 0.163
_refine_ls_extinction_method none
_refine_ls_goodness_of_fit_ref 1.091
_refine_ls_hydrogen_treatment constr
_refine_ls_matrix_type full
_refine_ls_number_parameters 245
_refine_ls_number_reflns 3518
_refine_ls_number_restraints 0
_refine_ls_restrained_S_all 1.091
_refine_ls_R_factor_all 0.1488
_refine_ls_R_factor_gt 0.1448
_refine_ls_shift/su_max 0.000
_refine_ls_shift/su_mean 0.000
_refine_ls_structure_factor_coef Fsqd
_refine_ls_weighting_details 'w=1/[\s^2^(Fo^2^)+(0.1701P)^2^+12.0581P] where P=(Fo^2^+2Fc^2^)/3'
_refine_ls_weighting_scheme calc
_refine_ls_wR_factor_gt 0.4312
_refine_ls_wR_factor_ref 0.4329
_reflns_Friedel_coverage 0.000
_reflns_number_gt 3311
_reflns_number_total 3518
_reflns_threshold_expression 'I > 2\s(I)'
_cod_data_source_file d3gc01403g2.cif
_cod_data_source_block 2022acc0026_d1_100k
_cod_depositor_comments 'Adding full bibliography for 7246950--7246958.cif.'
_cod_database_code 7246955
_shelx_shelxl_version_number 2016/6
_chemical_oxdiff_formula 'C12 H12 N1 O1 F1'
_chemical_oxdiff_usercomment RAK-429
_shelx_space_group_comment
;
The symmetry employed for this shelxl refinement is uniquely defined
by the following loop, which should always be used as a source of
symmetry information in preference to the above space-group names.
They are only intended as comments.
;
_shelx_estimated_absorpt_t_max 0.978
_shelx_estimated_absorpt_t_min 0.873
_olex2_refinement_description
;
1. Fixed Uiso
 At 1.2 times of:
  All C(H) groups, All C(H,H) groups
 At 1.5 times of:
  All C(H,H,H) groups
2.a Secondary CH2 refined with riding coordinates:
 C7(H7A,H7B), C8(H8A,H8B)
2.b Aromatic/amide H refined with riding coordinates:
 C2(H2), C3(H3), C5(H5), C6(H6), C10(H10), C13(H13), C14(H14), C17(H17),
 C18(H18), C21(H21), C22(H22)
2.c Idealised Me refined as rotating group:
 C24(H24A,H24B,H24C)
;
_olex2_diffrn_ambient_temperature_device 'Oxford Cryosystems'
_olex2_exptl_crystal_mounting_method 'The crystal was mounted on a MITIGEN holder with silicon oil'
_olex2_submission_original_sample_id RAK-429
_olex2_submission_special_instructions 'No special instructions were received'
_oxdiff_exptl_absorpt_empirical_details
;
Empirical correction (ABSPACK) includes:
- Absorption correction using spherical harmonics
- Frame scaling
;
_oxdiff_exptl_absorpt_empirical_full_max 1.371
_oxdiff_exptl_absorpt_empirical_full_min 0.608

loop_
_space_group_symop_operation_xyz
'x, y, z'
'-x+1/2, y+1/2, -z+1/2'
'-x, -y, -z'
'x-1/2, -y-1/2, z-1/2'

loop_
_atom_site_label
_atom_site_type_symbol
_atom_site_fract_x
_atom_site_fract_y
_atom_site_fract_z
_atom_site_U_iso_or_equiv
_atom_site_adp_type
_atom_site_occupancy
_atom_site_site_symmetry_order
_atom_site_calc_flag
_atom_site_refinement_flags_posn
_atom_site_refinement_flags_adp
_atom_site_refinement_flags_occupancy
_atom_site_disorder_assembly
_atom_site_disorder_group
C1 C -0.5858(13) 0.7010(5) 0.4727(3) 0.0310(16) Uani 1 1 d . . . . .
C2 C -0.3980(14) 0.6457(5) 0.4547(3) 0.0342(16) Uani 1 1 d . . . . .
H2 H -0.379773 0.627680 0.413165 0.041 Uiso 1 1 calc R U . . .
C3 C -0.2372(14) 0.6174(6) 0.4994(4) 0.0358(17) Uani 1 1 d . . . . .
H3 H -0.105664 0.579541 0.487997 0.043 Uiso 1 1 calc R U . . .
C4 C -0.2609(13) 0.6424(5) 0.5602(3) 0.0326(16) Uani 1 1 d . . . . .
C5 C -0.4554(14) 0.6995(5) 0.5757(3) 0.0345(17) Uani 1 1 d . . . . .
H5 H -0.475795 0.717786 0.617027 0.041 Uiso 1 1 calc R U . . .
C6 C -0.6185(14) 0.7298(5) 0.5314(3) 0.0331(16) Uani 1 1 d . . . . .
H6 H -0.748522 0.769366 0.541808 0.040 Uiso 1 1 calc R U . . .
C7 C -0.0910(15) 0.6054(6) 0.6087(4) 0.0400(19) Uani 1 1 d . . . . .
H7A H -0.091311 0.649792 0.644183 0.048 Uiso 1 1 calc R U . . .
H7B H 0.069983 0.604619 0.592300 0.048 Uiso 1 1 calc R U . . .
C8 C -0.1553(13) 0.5046(5) 0.6294(3) 0.0312(15) Uani 1 1 d . . . . .
H8A H -0.153441 0.461327 0.593413 0.037 Uiso 1 1 calc R U . . .
H8B H -0.318988 0.506294 0.644006 0.037 Uiso 1 1 calc R U . . .
C9 C -0.0007(13) 0.4596(5) 0.6793(3) 0.0291(15) Uani 1 1 d . . . . .
C10 C 0.1966(13) 0.5028(5) 0.7031(3) 0.0297(15) Uani 1 1 d . . . . .
H10 H 0.249767 0.561999 0.686148 0.036 Uiso 1 1 calc R U . . .
C11 C 0.3242(12) 0.4606(5) 0.7529(3) 0.0262(14) Uani 1 1 d . . . . .
C12 C 0.2438(13) 0.3713(5) 0.7786(3) 0.0286(15) Uani 1 1 d . . . . .
C13 C 0.0422(13) 0.3259(5) 0.7509(3) 0.0317(16) Uani 1 1 d . . . . .
H13 H -0.010979 0.265228 0.765792 0.038 Uiso 1 1 calc R U . . .
C14 C -0.0747(13) 0.3698(5) 0.7028(3) 0.0310(15) Uani 1 1 d . . . . .
H14 H -0.208795 0.338851 0.684964 0.037 Uiso 1 1 calc R U . . .
C15 C 0.5225(12) 0.4995(5) 0.7827(3) 0.0279(14) Uani 1 1 d . . . . .
C16 C 0.6231(12) 0.4568(5) 0.8336(3) 0.0268(14) Uani 1 1 d . . . . .
C17 C 0.5284(12) 0.3704(5) 0.8555(3) 0.0299(15) Uani 1 1 d . . . . .
H17 H 0.598142 0.341532 0.890832 0.036 Uiso 1 1 calc R U . . .
C18 C 0.9933(13) 0.5182(5) 0.8976(3) 0.0304(15) Uani 1 1 d . . . . .
H18 H 0.995652 0.468185 0.927336 0.037 Uiso 1 1 calc R U . . .
C19 C 0.8212(12) 0.5188(5) 0.8511(3) 0.0276(14) Uani 1 1 d . . . . .
C20 C 0.8227(13) 0.5927(5) 0.8077(3) 0.0292(15) Uani 1 1 d . . . . .
C21 C 0.9920(12) 0.6638(5) 0.8064(3) 0.0298(15) Uani 1 1 d . . . . .
H21 H 0.994040 0.711461 0.775116 0.036 Uiso 1 1 calc R U . . .
C22 C 1.1594(13) 0.6616(5) 0.8533(3) 0.0315(16) Uani 1 1 d . . . . .
H22 H 1.278827 0.709746 0.854151 0.038 Uiso 1 1 calc R U . . .
C23 C 1.1602(13) 0.5909(5) 0.8999(3) 0.0306(15) Uani 1 1 d . . . . .
C24 C 1.3404(14) 0.5963(6) 0.9509(4) 0.0382(18) Uani 1 1 d . . . . .
H24A H 1.296547 0.647349 0.979543 0.057 Uiso 1 1 calc R U . . .
H24B H 1.494943 0.610921 0.934118 0.057 Uiso 1 1 calc R U . . .
H24C H 1.347382 0.533989 0.972311 0.057 Uiso 1 1 calc R U . . .
F1 F -0.7476(8) 0.7283(3) 0.4291(2) 0.0400(12) Uani 1 1 d . . . . .
N1 N 0.3442(11) 0.3268(4) 0.8287(3) 0.0304(13) Uani 1 1 d . . . . .
O1 O 0.6380(8) 0.5815(3) 0.7652(2) 0.0278(11) Uani 1 1 d . . . . .

loop_
_atom_site_aniso_label
_atom_site_aniso_U_11
_atom_site_aniso_U_22
_atom_site_aniso_U_33
_atom_site_aniso_U_23
_atom_site_aniso_U_13
_atom_site_aniso_U_12
C1 0.024(4) 0.029(3) 0.039(4) 0.004(3) -0.005(3) -0.007(3)
C2 0.034(4) 0.030(4) 0.039(4) -0.001(3) 0.001(3) 0.002(3)
C3 0.024(4) 0.034(4) 0.050(4) 0.002(3) -0.001(3) 0.000(3)
C4 0.030(4) 0.022(3) 0.045(4) 0.003(3) -0.005(3) -0.008(3)
C5 0.034(4) 0.030(4) 0.039(4) -0.001(3) -0.003(3) -0.006(3)
C6 0.027(4) 0.024(3) 0.048(4) 0.003(3) 0.003(3) -0.004(3)
C7 0.034(4) 0.037(4) 0.049(4) 0.004(3) -0.010(4) -0.007(4)
C8 0.025(4) 0.031(4) 0.037(4) 0.000(3) -0.001(3) -0.002(3)
C9 0.026(4) 0.026(3) 0.035(4) -0.003(3) 0.001(3) 0.004(3)
C10 0.028(4) 0.025(3) 0.036(4) -0.001(3) 0.002(3) 0.003(3)
C11 0.024(3) 0.017(3) 0.038(3) -0.002(3) 0.003(3) 0.002(3)
C12 0.025(3) 0.022(3) 0.039(4) 0.000(3) 0.002(3) 0.001(3)
C13 0.029(4) 0.024(3) 0.042(4) -0.001(3) 0.004(3) 0.000(3)
C14 0.026(4) 0.027(3) 0.039(4) -0.006(3) 0.000(3) 0.000(3)
C15 0.023(3) 0.023(3) 0.038(4) 0.000(3) 0.002(3) 0.003(3)
C16 0.019(3) 0.024(3) 0.038(3) -0.001(3) 0.005(3) 0.005(3)
C17 0.020(3) 0.023(3) 0.046(4) 0.003(3) -0.001(3) 0.002(3)
C18 0.023(3) 0.029(3) 0.039(4) 0.003(3) 0.001(3) 0.007(3)
C19 0.022(3) 0.025(3) 0.036(3) 0.000(3) 0.004(3) 0.005(3)
C20 0.023(3) 0.028(3) 0.036(4) -0.001(3) -0.001(3) 0.005(3)
C21 0.021(3) 0.025(3) 0.043(4) 0.003(3) 0.006(3) 0.000(3)
C22 0.028(4) 0.025(3) 0.042(4) -0.004(3) 0.000(3) 0.001(3)
C23 0.023(3) 0.030(3) 0.038(4) -0.004(3) -0.001(3) 0.006(3)
C24 0.024(4) 0.043(4) 0.047(4) -0.001(3) -0.003(3) 0.000(3)
F1 0.032(2) 0.040(2) 0.048(3) 0.0048(19) -0.009(2) 0.001(2)
N1 0.025(3) 0.024(3) 0.042(3) 0.003(2) 0.001(3) -0.003(2)
O1 0.022(2) 0.025(2) 0.037(3) 0.0018(19) 0.000(2) 0.001(2)

loop_
_atom_type_symbol
_atom_type_description
_atom_type_scat_dispersion_real
_atom_type_scat_dispersion_imag
_atom_type_scat_source
C C 0.0181 0.0091 'International Tables Vol C Tables 4.2.6.8 and 6.1.1.4'
H H 0.0000 0.0000 'International Tables Vol C Tables 4.2.6.8 and 6.1.1.4'
F F 0.0727 0.0534 'International Tables Vol C Tables 4.2.6.8 and 6.1.1.4'
N N 0.0311 0.0180 'International Tables Vol C Tables 4.2.6.8 and 6.1.1.4'
O O 0.0492 0.0322 'International Tables Vol C Tables 4.2.6.8 and 6.1.1.4'

loop_
_exptl_crystal_face_index_h
_exptl_crystal_face_index_k
_exptl_crystal_face_index_l
_exptl_crystal_face_perp_dist
0 0 1 0.0195
0 0 -1 0.0078
-4 0 1 0.0779
4 0 -1 0.1012
0 1 0 0.1032
0 -1 0 0.0860
3 -5 0 0.0912

loop_
_geom_angle_atom_site_label_1
_geom_angle_atom_site_label_2
_geom_angle_atom_site_label_3
_geom_angle
_geom_angle_site_symmetry_1
_geom_angle_site_symmetry_3
_geom_angle_publ_flag
C6 C1 C2 123.7(7) . . ?
C6 C1 F1 118.4(7) . . ?
F1 C1 C2 117.9(7) . . ?
C1 C2 H2 121.4 . . ?
C1 C2 C3 117.3(7) . . ?
C3 C2 H2 121.4 . . ?
C2 C3 H3 118.8 . . ?
C2 C3 C4 122.4(7) . . ?
C4 C3 H3 118.8 . . ?
C3 C4 C5 117.6(7) . . ?
C3 C4 C7 121.2(7) . . ?
C5 C4 C7 121.1(7) . . ?
C4 C5 H5 119.4 . . ?
C6 C5 C4 121.2(7) . . ?
C6 C5 H5 119.4 . . ?
C1 C6 C5 117.9(7) . . ?
C1 C6 H6 121.1 . . ?
C5 C6 H6 121.1 . . ?
C4 C7 H7A 109.3 . . ?
C4 C7 H7B 109.3 . . ?
C4 C7 C8 111.6(6) . . ?
H7A C7 H7B 108.0 . . ?
C8 C7 H7A 109.3 . . ?
C8 C7 H7B 109.3 . . ?
C7 C8 H8A 108.1 . . ?
C7 C8 H8B 108.1 . . ?
C7 C8 C9 116.9(6) . . ?
H8A C8 H8B 107.3 . . ?
C9 C8 H8A 108.1 . . ?
C9 C8 H8B 108.1 . . ?
C10 C9 C8 123.6(6) . . ?
C10 C9 C14 119.6(7) . . ?
C14 C9 C8 116.7(6) . . ?
C9 C10 H10 119.5 . . ?
C9 C10 C11 121.0(7) . . ?
C11 C10 H10 119.5 . . ?
C10 C11 C12 119.5(6) . . ?
C15 C11 C10 126.3(6) . . ?
C15 C11 C12 114.1(6) . . ?
C13 C12 C11 118.1(6) . . ?
N1 C12 C11 124.7(6) . . ?
N1 C12 C13 117.3(6) . . ?
C12 C13 H13 120.0 . . ?
C14 C13 C12 120.1(7) . . ?
C14 C13 H13 120.0 . . ?
C9 C14 H14 119.2 . . ?
C13 C14 C9 121.7(7) . . ?
C13 C14 H14 119.2 . . ?
C16 C15 C11 122.0(6) . . ?
O1 C15 C11 125.1(6) . . ?
O1 C15 C16 112.9(6) . . ?
C15 C16 C17 119.2(7) . . ?
C15 C16 C19 105.4(6) . . ?
C17 C16 C19 135.4(7) . . ?
C16 C17 H17 118.7 . . ?
N1 C17 C16 122.7(7) . . ?
N1 C17 H17 118.7 . . ?
C19 C18 H18 120.3 . . ?
C23 C18 H18 120.3 . . ?
C23 C18 C19 119.5(7) . . ?
C18 C19 C16 135.4(7) . . ?
C20 C19 C16 105.5(6) . . ?
C20 C19 C18 119.1(7) . . ?
C19 C20 O1 110.9(6) . . ?
C21 C20 C19 123.5(7) . . ?
C21 C20 O1 125.5(6) . . ?
C20 C21 H21 122.0 . . ?
C20 C21 C22 115.9(7) . . ?
C22 C21 H21 122.0 . . ?
C21 C22 H22 118.6 . . ?
C21 C22 C23 122.9(7) . . ?
C23 C22 H22 118.6 . . ?
C18 C23 C22 119.0(7) . . ?
C18 C23 C24 121.3(7) . . ?
C22 C23 C24 119.7(7) . . ?
C23 C24 H24A 109.5 . . ?
C23 C24 H24B 109.5 . . ?
C23 C24 H24C 109.5 . . ?
H24A C24 H24B 109.5 . . ?
H24A C24 H24C 109.5 . . ?
H24B C24 H24C 109.5 . . ?
C17 N1 C12 117.3(6) . . ?
C15 O1 C20 105.3(5) . . ?

loop_
_geom_bond_atom_site_label_1
_geom_bond_atom_site_label_2
_geom_bond_distance
_geom_bond_site_symmetry_2
_geom_bond_publ_flag
C1 C2 1.377(11) . ?
C1 C6 1.363(10) . ?
C1 F1 1.364(8) . ?
C2 H2 0.9500 . ?
C2 C3 1.381(11) . ?
C3 H3 0.9500 . ?
C3 C4 1.386(11) . ?
C4 C5 1.405(11) . ?
C4 C7 1.508(10) . ?
C5 H5 0.9500 . ?
C5 C6 1.391(11) . ?
C6 H6 0.9500 . ?
C7 H7A 0.9900 . ?
C7 H7B 0.9900 . ?
C7 C8 1.511(10) . ?
C8 H8A 0.9900 . ?
C8 H8B 0.9900 . ?
C8 C9 1.520(10) . ?
C9 C10 1.363(10) . ?
C9 C14 1.411(10) . ?
C10 H10 0.9500 . ?
C10 C11 1.421(10) . ?
C11 C12 1.434(9) . ?
C11 C15 1.397(10) . ?
C12 C13 1.429(10) . ?
C12 N1 1.371(9) . ?
C13 H13 0.9500 . ?
C13 C14 1.374(10) . ?
C14 H14 0.9500 . ?
C15 C16 1.376(10) . ?
C15 O1 1.367(8) . ?
C16 C17 1.398(10) . ?
C16 C19 1.459(10) . ?
C17 H17 0.9500 . ?
C17 N1 1.332(9) . ?
C18 H18 0.9500 . ?
C18 C19 1.396(10) . ?
C18 C23 1.381(11) . ?
C19 C20 1.394(10) . ?
C20 C21 1.375(10) . ?
C20 O1 1.397(8) . ?
C21 H21 0.9500 . ?
C21 C22 1.386(10) . ?
C22 H22 0.9500 . ?
C22 C23 1.412(10) . ?
C23 C24 1.501(10) . ?
C24 H24A 0.9800 . ?
C24 H24B 0.9800 . ?
C24 H24C 0.9800 . ?

loop_
_geom_torsion_atom_site_label_1
_geom_torsion_atom_site_label_2
_geom_torsion_atom_site_label_3
_geom_torsion_atom_site_label_4
_geom_torsion
_geom_torsion_site_symmetry_1
_geom_torsion_site_symmetry_2
_geom_torsion_site_symmetry_3
_geom_torsion_site_symmetry_4
_geom_torsion_publ_flag
C1 C2 C3 C4 0.4(11) . . . . ?
C2 C1 C6 C5 -1.6(11) . . . . ?
C2 C3 C4 C5 -0.8(11) . . . . ?
C2 C3 C4 C7 176.1(7) . . . . ?
C3 C4 C5 C6 0.1(11) . . . . ?
C3 C4 C7 C8 -82.6(9) . . . . ?
C4 C5 C6 C1 1.0(11) . . . . ?
C4 C7 C8 C9 -178.7(6) . . . . ?
C5 C4 C7 C8 94.2(9) . . . . ?
C6 C1 C2 C3 0.9(11) . . . . ?
C7 C4 C5 C6 -176.9(7) . . . . ?
C7 C8 C9 C10 -3.9(11) . . . . ?
C7 C8 C9 C14 173.8(7) . . . . ?
C8 C9 C10 C11 175.2(6) . . . . ?
C8 C9 C14 C13 -175.3(7) . . . . ?
C9 C10 C11 C12 -0.1(10) . . . . ?
C9 C10 C11 C15 -177.3(7) . . . . ?
C10 C9 C14 C13 2.5(11) . . . . ?
C10 C11 C12 C13 2.7(10) . . . . ?
C10 C11 C12 N1 -176.1(7) . . . . ?
C10 C11 C15 C16 174.8(7) . . . . ?
C10 C11 C15 O1 -5.7(11) . . . . ?
C11 C12 C13 C14 -2.8(10) . . . . ?
C11 C12 N1 C17 0.6(10) . . . . ?
C11 C15 C16 C17 1.8(10) . . . . ?
C11 C15 C16 C19 -179.4(6) . . . . ?
C11 C15 O1 C20 179.9(6) . . . . ?
C12 C11 C15 C16 -2.5(10) . . . . ?
C12 C11 C15 O1 176.9(6) . . . . ?
C12 C13 C14 C9 0.2(11) . . . . ?
C13 C12 N1 C17 -178.3(6) . . . . ?
C14 C9 C10 C11 -2.5(10) . . . . ?
C15 C11 C12 C13 -179.7(6) . . . . ?
C15 C11 C12 N1 1.4(10) . . . . ?
C15 C16 C17 N1 0.4(11) . . . . ?
C15 C16 C19 C18 179.7(8) . . . . ?
C15 C16 C19 C20 -1.1(7) . . . . ?
C16 C15 O1 C20 -0.5(8) . . . . ?
C16 C17 N1 C12 -1.5(10) . . . . ?
C16 C19 C20 C21 -176.4(7) . . . . ?
C16 C19 C20 O1 0.8(7) . . . . ?
C17 C16 C19 C18 -1.8(14) . . . . ?
C17 C16 C19 C20 177.4(8) . . . . ?
C18 C19 C20 C21 2.9(11) . . . . ?
C18 C19 C20 O1 -179.8(6) . . . . ?
C19 C16 C17 N1 -177.9(7) . . . . ?
C19 C18 C23 C22 -3.1(10) . . . . ?
C19 C18 C23 C24 176.6(7) . . . . ?
C19 C20 C21 C22 -3.3(11) . . . . ?
C19 C20 O1 C15 -0.2(7) . . . . ?
C20 C21 C22 C23 0.4(11) . . . . ?
C21 C20 O1 C15 177.0(7) . . . . ?
C21 C22 C23 C18 2.7(11) . . . . ?
C21 C22 C23 C24 -177.0(7) . . . . ?
C23 C18 C19 C16 179.6(7) . . . . ?
C23 C18 C19 C20 0.4(10) . . . . ?
F1 C1 C2 C3 -179.1(6) . . . . ?
F1 C1 C6 C5 178.5(6) . . . . ?
N1 C12 C13 C14 176.2(7) . . . . ?
O1 C15 C16 C17 -177.8(6) . . . . ?
O1 C15 C16 C19 1.0(8) . . . . ?
O1 C20 C21 C22 179.9(6) . . . . ?

loop_
_exptl_oxdiff_crystal_face_indexfrac_h
_exptl_oxdiff_crystal_face_indexfrac_k
_exptl_oxdiff_crystal_face_indexfrac_l
_exptl_oxdiff_crystal_face_x
_exptl_oxdiff_crystal_face_y
_exptl_oxdiff_crystal_face_z
-0.0002 0.0012 0.9986 -0.0329 -0.0619 0.0045
0.0002 -0.0012 -0.9986 0.0329 0.0619 -0.0045
-3.9979 -0.0069 0.9433 0.0314 0.0105 1.0839
3.9979 0.0069 -0.9433 -0.0314 -0.0105 -1.0839
-0.0001 1.0000 -0.0033 0.0984 -0.0525 -0.0024
0.0001 -1.0000 0.0033 -0.0984 0.0525 0.0024
2.9987 -4.9940 0.0580 -0.5404 0.2081 -0.7977
